data_7205668
loop_
_publ_author_name
'Lee, Chia-Hao'
'Su, Fang-Yi'
'Lin, Yi-Hsiu'
'Chou, Chih-Ho'
'Lee, Kwang-Ming'

_publ_section_title
;
 Anion-controlled assemblies of C--H&#x22EF;O hydrogen bonded grid,
 stair or bilayer structures by L-shaped pyridinium salts
;
_journal_issue 7
_journal_name_full CrystEngComm
_journal_page_first 2318
_journal_paper_doi 10.1039/c0ce00610f
_journal_volume 13
_journal_year 2011
_chemical_formula_sum 'C10 H13 F6 N2 O3 P'
_chemical_formula_weight 354.19
_chemical_name_systematic
;
?
;
_space_group_IT_number 14
_symmetry_cell_setting monoclinic
_symmetry_space_group_name_Hall '-P 2ybc'
_symmetry_space_group_name_H-M 'P 1 21/c 1'
_atom_sites_solution_hydrogens geom
_atom_sites_solution_primary direct
_atom_sites_solution_secondary difmap
_audit_creation_method SHELXL-97
_cell_angle_alpha 90.00
_cell_angle_beta 93.039(4)
_cell_angle_gamma 90.00
_cell_formula_units_Z 4
_cell_length_a 6.2214(5)
_cell_length_b 8.6255(6)
_cell_length_c 26.3909(18)
_cell_measurement_reflns_used 5289
_cell_measurement_temperature 100(2)
_cell_measurement_theta_max 25
_cell_measurement_theta_min 2.5
_cell_volume 1414.21(18)
_computing_cell_refinement 'Bruker APEX2'
_computing_data_collection 'Bruker APEX2'
_computing_data_reduction 'Bruker APEX2'
_computing_molecular_graphics 'Bruker APEX2'
_computing_publication_material 'Bruker APEX2'
_computing_structure_refinement 'Shelxtl-97 (Sheldrick, 2008)'
_computing_structure_solution 'Shelxtl-97 (Sheldrick, 2008)'
_diffrn_ambient_temperature 100(2)
_diffrn_measured_fraction_theta_full 0.995
_diffrn_measured_fraction_theta_max 0.995
_diffrn_measurement_device_type 'CCD area detector'
_diffrn_measurement_method 'phi and omega scans'
_diffrn_radiation_monochromator graphite
_diffrn_radiation_source 'fine-focus sealed tube'
_diffrn_radiation_type MoK\a
_diffrn_radiation_wavelength 0.71073
_diffrn_reflns_av_R_equivalents 0.0225
_diffrn_reflns_av_sigmaI/netI 0.0197
_diffrn_reflns_limit_h_max 7
_diffrn_reflns_limit_h_min -7
_diffrn_reflns_limit_k_max 10
_diffrn_reflns_limit_k_min -10
_diffrn_reflns_limit_l_max 32
_diffrn_reflns_limit_l_min -29
_diffrn_reflns_number 12089
_diffrn_reflns_theta_full 26.40
_diffrn_reflns_theta_max 26.40
_diffrn_reflns_theta_min 1.55
_exptl_absorpt_coefficient_mu 0.277
_exptl_absorpt_correction_T_max 0.7454
_exptl_absorpt_correction_T_min 0.7040
_exptl_absorpt_correction_type empirical
_exptl_crystal_colour Colorless
_exptl_crystal_density_diffrn 1.664
_exptl_crystal_density_meas ?
_exptl_crystal_density_method 'not measured'
_exptl_crystal_description Columnar
_exptl_crystal_F_000 720
_exptl_crystal_size_max 0.30
_exptl_crystal_size_mid 0.15
_exptl_crystal_size_min 0.15
_refine_diff_density_max 0.364
_refine_diff_density_min -0.302
_refine_diff_density_rms 0.071
_refine_ls_extinction_method none
_refine_ls_goodness_of_fit_ref 1.140
_refine_ls_hydrogen_treatment constr
_refine_ls_matrix_type full
_refine_ls_number_parameters 200
_refine_ls_number_reflns 2879
_refine_ls_number_restraints 0
_refine_ls_restrained_S_all 1.140
_refine_ls_R_factor_all 0.0347
_refine_ls_R_factor_gt 0.0297
_refine_ls_shift/su_max 0.000
_refine_ls_shift/su_mean 0.000
_refine_ls_structure_factor_coef Fsqd
_refine_ls_weighting_details 'calc w=1/[\s^2^(Fo^2^)+(0.0554P)^2^+0.4436P] where P=(Fo^2^+2Fc^2^)/3'
_refine_ls_weighting_scheme calc
_refine_ls_wR_factor_gt 0.0871
_refine_ls_wR_factor_ref 0.1008
_reflns_number_gt 2562
_reflns_number_total 2879
_reflns_threshold_expression >2sigma(I)
_cod_data_source_file c0ce00610f.txt
_cod_data_source_block PF6_1
_cod_depositor_comments
;
The following automatic conversions were performed:
'_symmetry_cell_setting' value 'Monoclinic' changed to 'monoclinic'
according to '/home/saulius/struct/CIF-dictionaries/cif_core.dic'
dictionary named 'cif_core.dic' version 2.4.1 from 2010-06-29.

Automatic conversion script
Id: cif_fix_enum 1555 2011-01-17 13:19:09Z saulius 

The following automatic conversions were performed:

'_exptl_crystal_density_meas' value 'not measured' was changed to '?'
- the value is perceived as not measured.

Automatic conversion script
Id: cif_fix_values 3008 2015-01-20 13:52:24Z robertas 
;
_cod_original_sg_symbol_H-M P2(1)/c
_cod_database_code 7205668

loop_
_symmetry_equiv_pos_as_xyz
'x, y, z'
'-x, y+1/2, -z+1/2'
'-x, -y, -z'
'x, -y-1/2, z-1/2'

loop_
_atom_site_label
_atom_site_type_symbol
_atom_site_fract_x
_atom_site_fract_y
_atom_site_fract_z
_atom_site_U_iso_or_equiv
_atom_site_adp_type
_atom_site_occupancy
_atom_site_symmetry_multiplicity
_atom_site_calc_flag
_atom_site_refinement_flags
_atom_site_disorder_assembly
_atom_site_disorder_group
C1 C 0.8344(2) 0.75136(16) 0.12101(6) 0.0172(3) Uani 1 1 d . . .
H1 H 0.9551 0.6870 0.1157 0.021 Uiso 1 1 calc R . .
C2 C 0.7448(3) 0.83948(17) 0.08159(6) 0.0199(3) Uani 1 1 d . . .
C3 C 0.5684(3) 0.93328(17) 0.09010(6) 0.0213(3) Uani 1 1 d . . .
H3 H 0.5055 0.9951 0.0634 0.026 Uiso 1 1 calc R . .
C4 C 0.4851(3) 0.93582(17) 0.13784(6) 0.0218(3) Uani 1 1 d . . .
H4 H 0.3641 0.9988 0.1441 0.026 Uiso 1 1 calc R . .
C5 C 0.5790(2) 0.84655(17) 0.17588(6) 0.0189(3) Uani 1 1 d . . .
H5 H 0.5230 0.8480 0.2087 0.023 Uiso 1 1 calc R . .
C6 C 0.8330(3) 0.83487(19) 0.02983(6) 0.0249(4) Uani 1 1 d . . .
C7 C 1.0872(3) 0.7160(2) -0.02198(6) 0.0357(4) Uani 1 1 d . . .
H7A H 0.9849 0.6603 -0.0455 0.043 Uiso 1 1 calc R . .
H7B H 1.1185 0.8184 -0.0369 0.043 Uiso 1 1 calc R . .
C8 C 1.2866(3) 0.6263(3) -0.01385(7) 0.0372(4) Uani 1 1 d . . .
H8A H 1.3905 0.6860 0.0074 0.056 Uiso 1 1 calc R . .
H8B H 1.3472 0.6046 -0.0466 0.056 Uiso 1 1 calc R . .
H8C H 1.2551 0.5283 0.0031 0.056 Uiso 1 1 calc R . .
C9 C 0.8538(2) 0.66677(16) 0.20909(5) 0.0163(3) Uani 1 1 d . . .
H9A H 0.9141 0.5697 0.1957 0.020 Uiso 1 1 calc R . .
H9B H 0.7453 0.6388 0.2336 0.020 Uiso 1 1 calc R . .
C10 C 1.0328(2) 0.76130(16) 0.23576(5) 0.0156(3) Uani 1 1 d . . .
F1 F 0.62559(14) 0.40808(10) 0.15078(3) 0.0229(2) Uani 1 1 d . . .
F2 F 0.10913(15) 0.40837(11) 0.14802(4) 0.0284(3) Uani 1 1 d . . .
F3 F 0.37377(16) 0.26798(11) 0.18961(4) 0.0276(2) Uani 1 1 d . . .
F4 F 0.36287(16) 0.54943(11) 0.11030(4) 0.0301(3) Uani 1 1 d . . .
F5 F 0.36103(15) 0.28703(11) 0.10393(3) 0.0251(2) Uani 1 1 d . . .
F6 F 0.37343(16) 0.52859(12) 0.19580(4) 0.0301(3) Uani 1 1 d . . .
N1 N 0.7505(2) 0.75670(13) 0.16702(5) 0.0153(3) Uani 1 1 d . . .
N2 N 1.1190(2) 0.69403(14) 0.27707(5) 0.0186(3) Uani 1 1 d . . .
H2A H 1.2252 0.7395 0.2947 0.022 Uiso 1 1 calc R . .
H2B H 1.0700 0.6038 0.2869 0.022 Uiso 1 1 calc R . .
O1 O 0.7613(2) 0.91309(15) -0.00482(4) 0.0366(3) Uani 1 1 d . . .
O2 O 0.9944(2) 0.73577(14) 0.02776(4) 0.0293(3) Uani 1 1 d . . .
O3 O 1.08915(18) 0.88704(12) 0.21873(4) 0.0218(3) Uani 1 1 d . . .
P1 P 0.36636(6) 0.40833(4) 0.149328(14) 0.01490(13) Uani 1 1 d . . .

loop_
_atom_site_aniso_label
_atom_site_aniso_U_11
_atom_site_aniso_U_22
_atom_site_aniso_U_33
_atom_site_aniso_U_23
_atom_site_aniso_U_13
_atom_site_aniso_U_12
C1 0.0166(7) 0.0181(7) 0.0167(7) -0.0024(5) -0.0001(6) 0.0023(6)
C2 0.0214(8) 0.0213(8) 0.0168(7) -0.0012(6) -0.0014(6) 0.0022(6)
C3 0.0215(8) 0.0203(7) 0.0216(8) 0.0013(6) -0.0038(6) 0.0029(6)
C4 0.0190(8) 0.0190(7) 0.0274(8) -0.0026(6) 0.0013(6) 0.0039(6)
C5 0.0194(8) 0.0171(7) 0.0204(7) -0.0039(6) 0.0036(6) -0.0004(6)
C6 0.0270(9) 0.0307(9) 0.0168(8) 0.0011(6) -0.0004(6) 0.0081(7)
C7 0.0457(11) 0.0468(11) 0.0157(8) 0.0043(7) 0.0119(8) 0.0160(9)
C8 0.0302(10) 0.0559(12) 0.0264(9) -0.0025(8) 0.0108(8) 0.0052(9)
C9 0.0190(7) 0.0172(7) 0.0126(7) 0.0004(5) -0.0015(6) -0.0013(6)
C10 0.0155(7) 0.0161(7) 0.0154(7) -0.0053(5) 0.0032(6) 0.0022(5)
F1 0.0150(5) 0.0289(5) 0.0248(5) -0.0022(4) 0.0003(4) -0.0004(4)
F2 0.0144(5) 0.0335(6) 0.0375(6) -0.0009(4) 0.0032(4) 0.0027(4)
F3 0.0313(5) 0.0265(5) 0.0252(5) 0.0099(4) 0.0036(4) 0.0013(4)
F4 0.0329(6) 0.0251(5) 0.0322(6) 0.0124(4) 0.0004(4) 0.0023(4)
F5 0.0253(5) 0.0282(5) 0.0216(5) -0.0087(4) 0.0001(4) -0.0019(4)
F6 0.0330(6) 0.0305(5) 0.0274(5) -0.0137(4) 0.0059(4) -0.0005(4)
N1 0.0172(6) 0.0141(6) 0.0145(6) -0.0016(4) -0.0015(5) 0.0002(5)
N2 0.0184(6) 0.0188(6) 0.0181(6) -0.0026(5) -0.0032(5) -0.0011(5)
O1 0.0412(8) 0.0497(8) 0.0186(6) 0.0084(5) 0.0007(6) 0.0204(6)
O2 0.0355(7) 0.0374(7) 0.0157(6) 0.0044(5) 0.0067(5) 0.0167(5)
O3 0.0235(6) 0.0167(5) 0.0249(6) -0.0007(4) -0.0015(5) -0.0032(4)
P1 0.0142(2) 0.0157(2) 0.0148(2) 0.00003(13) 0.00079(15) 0.00139(13)

loop_
_atom_type_symbol
_atom_type_description
_atom_type_scat_dispersion_real
_atom_type_scat_dispersion_imag
_atom_type_scat_source
C C 0.0033 0.0016 'International Tables Vol C Tables 4.2.6.8 and 6.1.1.4'
H H 0.0000 0.0000 'International Tables Vol C Tables 4.2.6.8 and 6.1.1.4'
N N 0.0061 0.0033 'International Tables Vol C Tables 4.2.6.8 and 6.1.1.4'
O O 0.0106 0.0060 'International Tables Vol C Tables 4.2.6.8 and 6.1.1.4'
F F 0.0171 0.0103 'International Tables Vol C Tables 4.2.6.8 and 6.1.1.4'
P P 0.1023 0.0942 'International Tables Vol C Tables 4.2.6.8 and 6.1.1.4'

loop_
_geom_angle_atom_site_label_1
_geom_angle_atom_site_label_2
_geom_angle_atom_site_label_3
_geom_angle
_geom_angle_site_symmetry_1
_geom_angle_site_symmetry_3
_geom_angle_publ_flag
N1 C1 C2 119.97(13) . . ?
N1 C1 H1 120.0 . . ?
C2 C1 H1 120.0 . . ?
C1 C2 C3 119.26(14) . . ?
C1 C2 C6 121.25(14) . . ?
C3 C2 C6 119.49(14) . . ?
C4 C3 C2 119.43(14) . . ?
C4 C3 H3 120.3 . . ?
C2 C3 H3 120.3 . . ?
C5 C4 C3 119.40(14) . . ?
C5 C4 H4 120.3 . . ?
C3 C4 H4 120.3 . . ?
N1 C5 C4 120.39(14) . . ?
N1 C5 H5 119.8 . . ?
C4 C5 H5 119.8 . . ?
O1 C6 O2 125.65(15) . . ?
O1 C6 C2 122.61(15) . . ?
O2 C6 C2 111.74(13) . . ?
C8 C7 O2 107.39(14) . . ?
C8 C7 H7A 110.2 . . ?
O2 C7 H7A 110.2 . . ?
C8 C7 H7B 110.2 . . ?
O2 C7 H7B 110.2 . . ?
H7A C7 H7B 108.5 . . ?
C7 C8 H8A 109.5 . . ?
C7 C8 H8B 109.5 . . ?
H8A C8 H8B 109.5 . . ?
C7 C8 H8C 109.5 . . ?
H8A C8 H8C 109.5 . . ?
H8B C8 H8C 109.5 . . ?
N1 C9 C10 110.22(12) . . ?
N1 C9 H9A 109.6 . . ?
C10 C9 H9A 109.6 . . ?
N1 C9 H9B 109.6 . . ?
C10 C9 H9B 109.6 . . ?
H9A C9 H9B 108.1 . . ?
O3 C10 N2 125.18(14) . . ?
O3 C10 C9 121.21(13) . . ?
N2 C10 C9 113.61(12) . . ?
C1 N1 C5 121.56(13) . . ?
C1 N1 C9 119.11(12) . . ?
C5 N1 C9 119.29(12) . . ?
C10 N2 H2A 120.0 . . ?
C10 N2 H2B 120.0 . . ?
H2A N2 H2B 120.0 . . ?
C6 O2 C7 116.52(13) . . ?
F5 P1 F4 90.94(5) . . ?
F5 P1 F2 90.17(5) . . ?
F4 P1 F2 90.38(5) . . ?
F5 P1 F6 179.03(6) . . ?
F4 P1 F6 89.96(6) . . ?
F2 P1 F6 90.18(5) . . ?
F5 P1 F3 90.08(5) . . ?
F4 P1 F3 178.68(6) . . ?
F2 P1 F3 90.46(5) . . ?
F6 P1 F3 89.01(6) . . ?
F5 P1 F1 89.88(5) . . ?
F4 P1 F1 89.75(5) . . ?
F2 P1 F1 179.86(6) . . ?
F6 P1 F1 89.76(5) . . ?
F3 P1 F1 89.41(5) . . ?

loop_
_geom_bond_atom_site_label_1
_geom_bond_atom_site_label_2
_geom_bond_distance
_geom_bond_site_symmetry_2
_geom_bond_publ_flag
C1 N1 1.348(2) . ?
C1 C2 1.382(2) . ?
C1 H1 0.9500 . ?
C2 C3 1.391(2) . ?
C2 C6 1.499(2) . ?
C3 C4 1.388(2) . ?
C3 H3 0.9500 . ?
C4 C5 1.371(2) . ?
C4 H4 0.9500 . ?
C5 N1 1.3492(19) . ?
C5 H5 0.9500 . ?
C6 O1 1.2028(19) . ?
C6 O2 1.322(2) . ?
C7 C8 1.468(3) . ?
C7 O2 1.4718(19) . ?
C7 H7A 0.9900 . ?
C7 H7B 0.9900 . ?
C8 H8A 0.9800 . ?
C8 H8B 0.9800 . ?
C8 H8C 0.9800 . ?
C9 N1 1.4735(17) . ?
C9 C10 1.522(2) . ?
C9 H9A 0.9900 . ?
C9 H9B 0.9900 . ?
C10 O3 1.2319(18) . ?
C10 N2 1.3231(19) . ?
F1 P1 1.6112(10) . ?
F2 P1 1.5989(10) . ?
F3 P1 1.6102(9) . ?
F4 P1 1.5939(9) . ?
F5 P1 1.5897(9) . ?
F6 P1 1.6050(9) . ?
N2 H2A 0.8800 . ?
N2 H2B 0.8800 . ?
